data_7116588
loop_
_publ_author_name
'Jose Manuel Villalba Franco'
'Takahiro Sasamori'
'Gregor Schnakenburg'
'Arturo Espinosa Ferao'
'Rainer Streubel'

_publ_section_title
;
 Going for strain: synthesis of the first 3-imino-azaphosphiridine
 complexes and their conversion into oxaphosphirane complex valence
 isomers
;
_journal_name_full Chem.Commun.
_journal_page_first 3878
_journal_paper_doi 10.1039/C4cc10266E
_journal_volume 51
_journal_year 2015
_chemical_formula_moiety 'C22 H29 N2 O5 P W'
_chemical_formula_sum 'C22 H29 N2 O5 P W'
_chemical_formula_weight 616.29
_chemical_name_systematic
; 
 ? 
;
_space_group_IT_number 2
_symmetry_cell_setting triclinic
_symmetry_space_group_name_Hall '-P 1'
_symmetry_space_group_name_H-M 'P -1'
_atom_sites_solution_hydrogens geom
_atom_sites_solution_primary direct
_atom_sites_solution_secondary difmap
_audit_creation_method SHELXL-97
_audit_update_record
;
2014-12-15 deposited with the CCDC.
2015-01-29 downloaded from the CCDC.
;
_cell_angle_alpha 108.084(4)
_cell_angle_beta 95.194(4)
_cell_angle_gamma 118.186(2)
_cell_formula_units_Z 2
_cell_length_a 10.9909(5)
_cell_length_b 11.0605(6)
_cell_length_c 12.8740(10)
_cell_measurement_reflns_used 5171
_cell_measurement_temperature 100(2)
_cell_measurement_theta_max 29.22
_cell_measurement_theta_min 2.38
_cell_volume 1257.68(15)
_computing_cell_refinement 'Bruker SAINT'
_computing_data_collection 'Bruker APEX2'
_computing_data_reduction 'Bruker SAINT'
_computing_molecular_graphics 'Bruker SHELXTL'
_computing_publication_material 'Bruker SHELXTL'
_computing_structure_refinement 'SHELXL-97 (Sheldrick, 2008)'
_computing_structure_solution 'SHELXS-97 (Sheldrick, 2008)'
_diffrn_ambient_temperature 100(2)
_diffrn_measured_fraction_theta_full 0.994
_diffrn_measured_fraction_theta_max 0.994
_diffrn_measurement_device_type 'Bruker X8-KappaApexII'
_diffrn_measurement_method '\f and \w CCD rotation images, thin slices'
_diffrn_radiation_monochromator graphite
_diffrn_radiation_source 'fine-focus sealed tube'
_diffrn_radiation_type MoK\a
_diffrn_radiation_wavelength 0.71073
_diffrn_reflns_av_R_equivalents 0.0322
_diffrn_reflns_av_sigmaI/netI 0.0489
_diffrn_reflns_limit_h_max 14
_diffrn_reflns_limit_h_min -14
_diffrn_reflns_limit_k_max 14
_diffrn_reflns_limit_k_min -14
_diffrn_reflns_limit_l_max 16
_diffrn_reflns_limit_l_min -16
_diffrn_reflns_number 12812
_diffrn_reflns_theta_full 28.00
_diffrn_reflns_theta_max 28.00
_diffrn_reflns_theta_min 3.16
_diffrn_standards_number 0
_exptl_absorpt_coefficient_mu 4.688
_exptl_absorpt_correction_T_max 0.9121
_exptl_absorpt_correction_T_min 0.3753
_exptl_absorpt_correction_type empirical
_exptl_absorpt_process_details 'Sadabs 2008/2'
_exptl_crystal_colour 'pale yellow'
_exptl_crystal_density_diffrn 1.627
_exptl_crystal_density_method 'not measured'
_exptl_crystal_description plate
_exptl_crystal_F_000 608
_exptl_crystal_size_max 0.26
_exptl_crystal_size_mid 0.06
_exptl_crystal_size_min 0.02
_refine_diff_density_max 3.699
_refine_diff_density_min -1.316
_refine_diff_density_rms 0.154
_refine_ls_extinction_method none
_refine_ls_goodness_of_fit_ref 1.035
_refine_ls_hydrogen_treatment constr
_refine_ls_matrix_type full
_refine_ls_number_parameters 289
_refine_ls_number_reflns 6035
_refine_ls_number_restraints 68
_refine_ls_restrained_S_all 1.054
_refine_ls_R_factor_all 0.0521
_refine_ls_R_factor_gt 0.0402
_refine_ls_shift/su_max 0.001
_refine_ls_shift/su_mean 0.000
_refine_ls_structure_factor_coef Fsqd
_refine_ls_weighting_details 'calc w=1/[\s^2^(Fo^2^)+(0.0451P)^2^+5.0322P] where P=(Fo^2^+2Fc^2^)/3'
_refine_ls_weighting_scheme calc
_refine_ls_wR_factor_gt 0.0958
_refine_ls_wR_factor_ref 0.1026
_reflns_number_gt 5137
_reflns_number_total 6035
_reflns_threshold_expression >2sigma(I)
_cod_data_source_file c4cc10266e2.cif
_cod_data_source_block 3299f
_cod_database_code 7116588

loop_
_symmetry_equiv_pos_as_xyz
'x, y, z'
'-x, -y, -z'

loop_
_atom_site_label
_atom_site_type_symbol
_atom_site_fract_x
_atom_site_fract_y
_atom_site_fract_z
_atom_site_U_iso_or_equiv
_atom_site_adp_type
_atom_site_occupancy
_atom_site_symmetry_multiplicity
_atom_site_calc_flag
_atom_site_refinement_flags
C1 C 0.5052(8) 0.1982(8) 0.2232(7) 0.0595(19) Uani 1 1 d U
C2 C 0.3921(9) 0.2994(10) 0.1081(6) 0.0555(19) Uani 1 1 d U
H2A H 0.2898 0.2716 0.0992 0.067 Uiso 1 1 calc R
C3 C 0.4773(12) 0.4556(12) 0.1893(9) 0.093(3) Uani 1 1 d U
H3A H 0.4527 0.5159 0.1605 0.111 Uiso 1 1 calc R
H3B H 0.5799 0.4927 0.1993 0.111 Uiso 1 1 calc R
H3C H 0.4565 0.4633 0.2627 0.111 Uiso 1 1 calc R
C4 C 0.4105(10) 0.2770(10) -0.0101(6) 0.059(2) Uani 1 1 d U
H4C H 0.3514 0.1701 -0.0602 0.070 Uiso 1 1 calc R
H4B H 0.5119 0.3135 -0.0066 0.070 Uiso 1 1 calc R
H4A H 0.3802 0.3327 -0.0402 0.070 Uiso 1 1 calc R
C5 C 0.7030(10) 0.2502(9) 0.3452(6) 0.060(2) Uani 1 1 d U
H5A H 0.6283 0.1856 0.3748 0.072 Uiso 1 1 calc R
C6 C 0.8059(13) 0.4105(12) 0.4320(9) 0.095(3) Uani 1 1 d U
H6A H 0.8855 0.4619 0.4023 0.114 Uiso 1 1 calc R
H6B H 0.8441 0.4095 0.5033 0.114 Uiso 1 1 calc R
H6C H 0.7544 0.4633 0.4463 0.114 Uiso 1 1 calc R
C7 C 0.7873(11) 0.1852(11) 0.2936(7) 0.067(2) Uani 1 1 d U
H7C H 0.7208 0.0816 0.2384 0.080 Uiso 1 1 calc R
H7B H 0.8499 0.1866 0.3538 0.080 Uiso 1 1 calc R
H7A H 0.8462 0.2449 0.2550 0.080 Uiso 1 1 calc R
C8 C 0.2642(6) -0.1225(5) 0.1273(4) 0.0242(10) Uani 1 1 d .
C9 C 0.1075(6) -0.1922(6) 0.0728(5) 0.0288(12) Uani 1 1 d .
C10 C 0.0297(6) -0.3034(6) 0.1058(5) 0.0338(13) Uani 1 1 d .
C11 C 0.1281(7) -0.3114(6) 0.1856(5) 0.0363(14) Uani 1 1 d .
C12 C 0.2648(6) -0.2088(6) 0.1988(5) 0.0287(11) Uani 1 1 d .
C13 C 0.3511(7) -0.1244(6) 0.0417(5) 0.0316(12) Uani 1 1 d .
H13A H 0.3479 -0.0641 0.0009 0.038 Uiso 1 1 calc R
H13B H 0.3101 -0.2278 -0.0128 0.038 Uiso 1 1 calc R
H13C H 0.4512 -0.0826 0.0820 0.038 Uiso 1 1 calc R
C14 C 0.0549(8) -0.1423(8) -0.0060(6) 0.0443(16) Uani 1 1 d .
H14A H 0.0936 -0.1545 -0.0716 0.053 Uiso 1 1 calc R
H14B H 0.0870 -0.0365 0.0340 0.053 Uiso 1 1 calc R
H14C H -0.0505 -0.2028 -0.0324 0.053 Uiso 1 1 calc R
C15 C -0.1304(7) -0.4062(7) 0.0697(8) 0.057(2) Uani 1 1 d .
H15A H -0.1564 -0.5076 0.0212 0.068 Uiso 1 1 calc R
H15B H -0.1750 -0.3708 0.0271 0.068 Uiso 1 1 calc R
H15C H -0.1647 -0.4074 0.1373 0.068 Uiso 1 1 calc R
C16 C 0.0734(10) -0.4242(8) 0.2374(8) 0.062(2) Uani 1 1 d .
H16A H 0.0100 -0.5248 0.1770 0.075 Uiso 1 1 calc R
H16B H 0.0195 -0.4018 0.2890 0.075 Uiso 1 1 calc R
H16C H 0.1548 -0.4198 0.2803 0.075 Uiso 1 1 calc R
C17 C 0.4005(8) -0.1797(8) 0.2671(6) 0.0437(15) Uani 1 1 d .
H17C H 0.3768 -0.2469 0.3069 0.052 Uiso 1 1 calc R
H17B H 0.4569 -0.0754 0.3229 0.052 Uiso 1 1 calc R
H17A H 0.4568 -0.1977 0.2162 0.052 Uiso 1 1 calc R
C18 C 0.1419(8) 0.1974(7) 0.5088(6) 0.0438(16) Uani 1 1 d .
C19 C 0.2339(7) -0.0122(7) 0.4400(5) 0.0397(14) Uani 1 1 d .
C20 C 0.4207(7) 0.2981(8) 0.4806(6) 0.0449(16) Uani 1 1 d .
C21 C 0.1969(6) 0.2745(6) 0.3209(5) 0.0317(12) Uani 1 1 d .
C22 C 0.0114(7) -0.0270(7) 0.2825(6) 0.0379(14) Uani 1 1 d .
N1 N 0.4031(8) 0.1817(8) 0.1501(6) 0.0583(15) Uani 1 1 d U
N2 N 0.6442(8) 0.2785(8) 0.2544(6) 0.0587(16) Uani 1 1 d U
O1 O 0.1017(7) 0.2374(6) 0.5827(5) 0.0698(19) Uani 1 1 d .
O2 O 0.2433(7) -0.0892(7) 0.4768(4) 0.0593(14) Uani 1 1 d .
O3 O 0.5339(6) 0.3901(7) 0.5394(5) 0.076(2) Uani 1 1 d .
O4 O 0.1790(5) 0.3500(5) 0.2878(4) 0.0458(11) Uani 1 1 d .
O5 O -0.1060(5) -0.1065(6) 0.2322(5) 0.0595(15) Uani 1 1 d .
P P 0.33170(15) 0.07156(15) 0.23051(12) 0.0265(3) Uani 1 1 d .
W W 0.21888(2) 0.13295(2) 0.380445(19) 0.02919(9) Uani 1 1 d .

loop_
_atom_site_aniso_label
_atom_site_aniso_U_11
_atom_site_aniso_U_22
_atom_site_aniso_U_33
_atom_site_aniso_U_23
_atom_site_aniso_U_13
_atom_site_aniso_U_12
C1 0.040(3) 0.042(3) 0.051(3) -0.012(3) 0.026(3) 0.005(2)
C2 0.069(4) 0.069(4) 0.037(3) 0.002(3) 0.003(3) 0.057(4)
C3 0.074(5) 0.081(5) 0.082(5) 0.007(4) 0.041(4) 0.023(4)
C4 0.074(5) 0.074(5) 0.040(4) 0.011(4) 0.009(4) 0.056(5)
C5 0.090(5) 0.054(4) 0.033(3) 0.008(3) -0.006(3) 0.045(4)
C6 0.110(6) 0.073(5) 0.081(5) 0.027(4) 0.052(5) 0.032(4)
C7 0.093(6) 0.069(5) 0.045(4) 0.019(4) 0.003(4) 0.053(5)
C8 0.027(3) 0.017(2) 0.026(2) 0.0045(19) 0.008(2) 0.013(2)
C9 0.027(3) 0.019(2) 0.034(3) 0.001(2) 0.005(2) 0.014(2)
C10 0.028(3) 0.017(2) 0.044(3) 0.001(2) 0.009(2) 0.009(2)
C11 0.052(4) 0.024(3) 0.044(3) 0.013(2) 0.027(3) 0.025(3)
C12 0.038(3) 0.027(3) 0.031(3) 0.012(2) 0.014(2) 0.024(3)
C13 0.039(3) 0.028(3) 0.032(3) 0.011(2) 0.017(2) 0.020(3)
C14 0.044(4) 0.046(4) 0.041(3) 0.010(3) 0.000(3) 0.029(3)
C15 0.034(3) 0.020(3) 0.087(6) -0.004(3) 0.023(4) 0.008(3)
C16 0.095(6) 0.038(4) 0.082(6) 0.039(4) 0.058(5) 0.040(4)
C17 0.058(4) 0.051(4) 0.039(3) 0.021(3) 0.015(3) 0.040(4)
C18 0.047(4) 0.027(3) 0.047(4) 0.011(3) 0.020(3) 0.014(3)
C19 0.046(4) 0.035(3) 0.035(3) 0.011(3) 0.014(3) 0.021(3)
C20 0.038(4) 0.037(3) 0.038(3) -0.002(3) 0.008(3) 0.015(3)
C21 0.031(3) 0.022(3) 0.026(3) -0.003(2) 0.006(2) 0.010(2)
C22 0.030(3) 0.024(3) 0.046(3) 0.000(3) 0.010(3) 0.014(3)
N1 0.072(4) 0.049(3) 0.060(3) 0.023(3) 0.029(3) 0.034(3)
N2 0.059(3) 0.058(4) 0.048(3) 0.015(3) 0.012(3) 0.027(3)
O1 0.088(4) 0.042(3) 0.072(4) 0.016(3) 0.060(3) 0.027(3)
O2 0.088(4) 0.065(4) 0.046(3) 0.035(3) 0.028(3) 0.047(3)
O3 0.038(3) 0.056(4) 0.065(4) -0.018(3) -0.008(3) 0.005(3)
O4 0.058(3) 0.037(3) 0.037(2) 0.009(2) 0.001(2) 0.027(2)
O5 0.028(2) 0.036(3) 0.081(4) -0.007(3) 0.005(2) 0.013(2)
P 0.0244(7) 0.0177(6) 0.0321(7) 0.0055(5) 0.0099(6) 0.0098(5)
W 0.02729(13) 0.01966(12) 0.03096(13) 0.00216(8) 0.01022(9) 0.00999(9)

loop_
_atom_type_symbol
_atom_type_description
_atom_type_scat_dispersion_real
_atom_type_scat_dispersion_imag
_atom_type_scat_source
C C 0.0033 0.0016 'International Tables Vol C Tables 4.2.6.8 and 6.1.1.4'
H H 0.0000 0.0000 'International Tables Vol C Tables 4.2.6.8 and 6.1.1.4'
N N 0.0061 0.0033 'International Tables Vol C Tables 4.2.6.8 and 6.1.1.4'
O O 0.0106 0.0060 'International Tables Vol C Tables 4.2.6.8 and 6.1.1.4'
P P 0.1023 0.0942 'International Tables Vol C Tables 4.2.6.8 and 6.1.1.4'
W W -0.8490 6.8722 'International Tables Vol C Tables 4.2.6.8 and 6.1.1.4'

loop_
_geom_angle_atom_site_label_1
_geom_angle_atom_site_label_2
_geom_angle_atom_site_label_3
_geom_angle
N2 C1 N1 135.6(9)
N2 C1 P 155.5(8)
N1 C1 P 68.7(4)
C3 C2 C4 113.5(8)
C3 C2 N1 115.8(8)
C4 C2 N1 111.9(6)
C3 C2 H2A 104.8
C4 C2 H2A 104.8
N1 C2 H2A 104.8
C2 C3 H3A 109.5
C2 C3 H3B 109.5
H3A C3 H3B 109.5
C2 C3 H3C 109.5
H3A C3 H3C 109.5
H3B C3 H3C 109.5
C2 C4 H4C 109.5
C2 C4 H4B 109.5
H4C C4 H4B 109.5
C2 C4 H4A 109.5
H4C C4 H4A 109.5
H4B C4 H4A 109.5
N2 C5 C7 104.2(7)
N2 C5 C6 100.0(8)
C7 C5 C6 109.7(9)
N2 C5 H5A 113.9
C7 C5 H5A 113.9
C6 C5 H5A 113.9
C5 C6 H6A 109.5
C5 C6 H6B 109.5
H6A C6 H6B 109.5
C5 C6 H6C 109.5
H6A C6 H6C 109.5
H6B C6 H6C 109.5
C5 C7 H7C 109.5
C5 C7 H7B 109.5
H7C C7 H7B 109.5
C5 C7 H7A 109.5
H7C C7 H7A 109.5
H7B C7 H7A 109.5
C9 C8 C12 103.7(4)
C9 C8 C13 113.3(5)
C12 C8 C13 114.4(4)
C9 C8 P 106.8(3)
C12 C8 P 105.9(3)
C13 C8 P 111.9(4)
C10 C9 C14 128.3(6)
C10 C9 C8 109.0(5)
C14 C9 C8 122.7(5)
C9 C10 C11 109.2(5)
C9 C10 C15 127.5(6)
C11 C10 C15 123.3(6)
C12 C11 C10 109.8(5)
C12 C11 C16 128.5(7)
C10 C11 C16 121.8(6)
C11 C12 C17 128.9(6)
C11 C12 C8 108.4(5)
C17 C12 C8 122.7(5)
C8 C13 H13A 109.5
C8 C13 H13B 109.5
H13A C13 H13B 109.5
C8 C13 H13C 109.5
H13A C13 H13C 109.5
H13B C13 H13C 109.5
C9 C14 H14A 109.5
C9 C14 H14B 109.5
H14A C14 H14B 109.5
C9 C14 H14C 109.5
H14A C14 H14C 109.5
H14B C14 H14C 109.5
C10 C15 H15A 109.5
C10 C15 H15B 109.5
H15A C15 H15B 109.5
C10 C15 H15C 109.5
H15A C15 H15C 109.5
H15B C15 H15C 109.5
C11 C16 H16A 109.5
C11 C16 H16B 109.5
H16A C16 H16B 109.5
C11 C16 H16C 109.5
H16A C16 H16C 109.5
H16B C16 H16C 109.5
C12 C17 H17C 109.5
C12 C17 H17B 109.5
H17C C17 H17B 109.5
C12 C17 H17A 109.5
H17C C17 H17A 109.5
H17B C17 H17A 109.5
O1 C18 W 178.2(6)
O2 C19 W 177.6(6)
O3 C20 W 178.2(7)
O4 C21 W 177.2(5)
O5 C22 W 174.2(5)
C1 N1 C2 131.1(7)
C1 N1 P 68.7(5)
C2 N1 P 142.9(5)
C1 N2 C5 110.5(8)
N1 P C1 42.6(4)
N1 P C8 103.2(3)
C1 P C8 109.9(3)
N1 P W 123.5(2)
C1 P W 125.1(2)
C8 P W 123.90(17)
C18 W C20 88.8(3)
C18 W C21 88.5(3)
C20 W C21 91.5(3)
C18 W C19 90.4(3)
C20 W C19 90.0(3)
C21 W C19 178.1(2)
C18 W C22 88.9(3)
C20 W C22 177.2(2)
C21 W C22 86.7(2)
C19 W C22 91.7(3)
C18 W P 175.6(2)
C20 W P 86.91(18)
C21 W P 90.66(15)
C19 W P 90.56(18)
C22 W P 95.32(17)

loop_
_geom_bond_atom_site_label_1
_geom_bond_atom_site_label_2
_geom_bond_distance
C1 N2 1.291(10)
C1 N1 1.299(11)
C1 P 1.789(7)
C2 C3 1.459(12)
C2 C4 1.513(10)
C2 N1 1.604(10)
C2 H2A 1.0000
C3 H3A 0.9800
C3 H3B 0.9800
C3 H3C 0.9800
C4 H4C 0.9800
C4 H4B 0.9800
C4 H4A 0.9800
C5 N2 1.470(10)
C5 C7 1.504(12)
C5 C6 1.523(13)
C5 H5A 1.0000
C6 H6A 0.9800
C6 H6B 0.9800
C6 H6C 0.9800
C7 H7C 0.9800
C7 H7B 0.9800
C7 H7A 0.9800
C8 C9 1.498(7)
C8 C12 1.519(8)
C8 C13 1.524(7)
C8 P 1.863(5)
C9 C10 1.349(8)
C9 C14 1.488(9)
C10 C11 1.476(9)
C10 C15 1.496(8)
C11 C12 1.340(9)
C11 C16 1.499(9)
C12 C17 1.495(9)
C13 H13A 0.9800
C13 H13B 0.9800
C13 H13C 0.9800
C14 H14A 0.9800
C14 H14B 0.9800
C14 H14C 0.9800
C15 H15A 0.9800
C15 H15B 0.9800
C15 H15C 0.9800
C16 H16A 0.9800
C16 H16B 0.9800
C16 H16C 0.9800
C17 H17C 0.9800
C17 H17B 0.9800
C17 H17A 0.9800
C18 O1 1.138(8)
C18 W 2.012(7)
C19 O2 1.134(8)
C19 W 2.045(7)
C20 O3 1.146(8)
C20 W 2.027(7)
C21 O4 1.131(8)
C21 W 2.041(7)
C22 O5 1.132(8)
C22 W 2.050(6)
N1 P 1.789(7)
P W 2.4778(14)

loop_
_geom_torsion_atom_site_label_1
_geom_torsion_atom_site_label_2
_geom_torsion_atom_site_label_3
_geom_torsion_atom_site_label_4
_geom_torsion
C12 C8 C9 C10 -1.1(6)
C13 C8 C9 C10 123.6(5)
P C8 C9 C10 -112.7(4)
C12 C8 C9 C14 -180.0(5)
C13 C8 C9 C14 -55.3(7)
P C8 C9 C14 68.4(6)
C14 C9 C10 C11 -179.6(5)
C8 C9 C10 C11 1.6(6)
C14 C9 C10 C15 0.8(10)
C8 C9 C10 C15 -178.0(5)
C9 C10 C11 C12 -1.6(6)
C15 C10 C11 C12 178.1(5)
C9 C10 C11 C16 179.8(5)
C15 C10 C11 C16 -0.5(9)
C10 C11 C12 C17 -177.3(5)
C16 C11 C12 C17 1.1(10)
C10 C11 C12 C8 0.9(6)
C16 C11 C12 C8 179.3(6)
C9 C8 C12 C11 0.1(6)
C13 C8 C12 C11 -123.9(5)
P C8 C12 C11 112.4(4)
C9 C8 C12 C17 178.4(5)
C13 C8 C12 C17 54.4(7)
P C8 C12 C17 -69.3(6)
N2 C1 N1 C2 -34.0(13)
P C1 N1 C2 142.7(8)
N2 C1 N1 P -176.7(10)
C3 C2 N1 C1 -27.0(11)
C4 C2 N1 C1 105.1(9)
C3 C2 N1 P 83.8(11)
C4 C2 N1 P -144.1(8)
N1 C1 N2 C5 178.9(8)
P C1 N2 C5 6.4(18)
C7 C5 N2 C1 117.1(8)
C6 C5 N2 C1 -129.5(8)
C2 N1 P C1 -130.9(11)
C1 N1 P C8 -105.1(4)
C2 N1 P C8 124.0(9)
C1 N1 P W 107.4(4)
C2 N1 P W -23.5(10)
N2 C1 P N1 174.4(17)
N2 C1 P C8 -97.5(14)
N1 C1 P C8 88.1(5)
N2 C1 P W 71.0(16)
N1 C1 P W -103.4(4)
C9 C8 P N1 -94.7(4)
C12 C8 P N1 155.2(4)
C13 C8 P N1 29.9(5)
C9 C8 P C1 -138.7(5)
C12 C8 P C1 111.2(5)
C13 C8 P C1 -14.1(6)
C9 C8 P W 52.6(4)
C12 C8 P W -57.5(4)
C13 C8 P W 177.2(3)
O1 C18 W C20 19(23)
O1 C18 W C21 -73(23)
O1 C18 W C19 109(23)
O1 C18 W C22 -160(23)
O1 C18 W P 7(26)
O3 C20 W C18 50(21)
O3 C20 W C21 139(21)
O3 C20 W C19 -40(21)
O3 C20 W C22 88(23)
O3 C20 W P -131(21)
O4 C21 W C18 -56(10)
O4 C21 W C20 -145(10)
O4 C21 W C19 -2(14)
O4 C21 W C22 33(10)
O4 C21 W P 128(10)
O2 C19 W C18 -33(15)
O2 C19 W C20 55(15)
O2 C19 W C21 -88(17)
O2 C19 W C22 -122(15)
O2 C19 W P 142(15)
O5 C22 W C18 41(7)
O5 C22 W C20 4(11)
O5 C22 W C21 -47(7)
O5 C22 W C19 132(7)
O5 C22 W P -138(7)
N1 P W C18 -63(3)
C1 P W C18 -11(3)
C8 P W C18 156(3)
N1 P W C20 -74.9(4)
C1 P W C20 -22.8(5)
C8 P W C20 144.2(3)
N1 P W C21 16.5(3)
C1 P W C21 68.6(5)
C8 P W C21 -124.4(3)
N1 P W C19 -164.9(4)
C1 P W C19 -112.8(5)
C8 P W C19 54.2(3)
N1 P W C22 103.3(4)
C1 P W C22 155.4(5)
C8 P W C22 -37.6(3)
